data_4110734
loop_
_publ_author_name
'Stephen B. Lee'
'Anthony C. Willis'
'Richard D. Webster'

_publ_contact_author_address
;
Research School of Chemistry,
Australian National University,
Canberra, A. C. T. 0200, Australia
;
_publ_contact_author_email ' willis@rsc.anu.edu.au '
_publ_contact_author_fax ' 61 2 6125 0750 '
_publ_contact_author_name ' Anthony C. Willis '
_publ_contact_author_phone ' 61 2 6125 4109 '
_publ_section_title
;
 Synthesis of the Phenoxonium Cation of an \a-Tocopherol Model Compound
 Crystallized with Non-Nucleophilic [B(C6F5)4]-and (CB11H6Br6)- Anions
;
_journal_name_full 'Journal of the American Chemical Society'
_journal_page_first 9332
_journal_page_last 9333
_journal_paper_doi 10.1021/ja0634268
_journal_volume 128
_journal_year 2006
_chemical_compound_source local
_chemical_formula_moiety 'C14 H19 O2 +, C24 B F20 -'
_chemical_formula_sum 'C38 H19 B F20 O2'
_chemical_formula_weight 898.34
_space_group_IT_number 9
_symmetry_cell_setting monoclinic
_symmetry_space_group_name_Hall 'C -2yc'
_symmetry_space_group_name_H-M 'C 1 c 1'
_atom_sites_solution_hydrogens geom
_atom_sites_solution_primary direct
_audit_creation_date 06-03-28
_audit_creation_method CRYSTALS_ver_12.18
_audit_update_record
;
2006-03-31 - Report on C38 H19 B F20 O2 
             by Anthony C. Willis
             for  Stephen B. Lee and Richard D. Webster

2006-03-31 - passes checkcif tests with minor warnings  

;
_cell_angle_alpha 90
_cell_angle_beta 98.7693(13)
_cell_angle_gamma 90
_cell_formula_units_Z 4
_cell_length_a 11.9549(2)
_cell_length_b 17.4980(4)
_cell_length_c 17.3301(3)
_cell_measurement_reflns_used 29935
_cell_measurement_temperature 200
_cell_measurement_theta_max 27
_cell_measurement_theta_min 3
_cell_volume 3582.85(12)
_computing_cell_refinement 'Denzo/Scalepack '
_computing_data_collection 'COLLECT (Nonius BV, 1997)'
_computing_data_reduction 'Denzo/Scalepack (Otwinowski & Minor, 1997)'
_computing_molecular_graphics
; 
ORTEP-II (Johnson 1976) in teXsan (MSC, 1992-1997)
;
_computing_publication_material 'CRYSTALS '
_computing_structure_refinement 'CRYSTALS (Watkin et al 2003)'
_computing_structure_solution 'SIR92 (Altomare et al, 1994)'
_diffrn_ambient_temperature 200
_diffrn_measured_fraction_theta_full 0.999
_diffrn_measured_fraction_theta_max 0.999
_diffrn_measurement_device_type 'Nonius KappaCCD'
_diffrn_measurement_method ' \f and \w scans with CCD '
_diffrn_radiation_monochromator graphite
_diffrn_radiation_type 'Mo K\a'
_diffrn_radiation_wavelength 0.71073
_diffrn_reflns_av_R_equivalents 0.032
_diffrn_reflns_limit_h_max 15
_diffrn_reflns_limit_h_min -15
_diffrn_reflns_limit_k_max 22
_diffrn_reflns_limit_k_min -22
_diffrn_reflns_limit_l_max 22
_diffrn_reflns_limit_l_min -22
_diffrn_reflns_number 38073
_diffrn_reflns_theta_full 27.495
_diffrn_reflns_theta_max 27.5
_diffrn_reflns_theta_min 2.614
_diffrn_standards_number 0
_exptl_absorpt_coefficient_mu 0.173
_exptl_absorpt_correction_T_max 0.99
_exptl_absorpt_correction_T_min 0.87
_exptl_absorpt_correction_type multi-scan
_exptl_absorpt_process_details 'Denzo/Scalepack (Otwinowski & Minor, 1997)'
_exptl_crystal_colour red
_exptl_crystal_density_diffrn 1.665
_exptl_crystal_description plate
_exptl_crystal_F_000 1792
_exptl_crystal_size_max 0.31
_exptl_crystal_size_mid 0.20
_exptl_crystal_size_min 0.07
_refine_diff_density_max 0.24
_refine_diff_density_min -0.23
_refine_ls_extinction_method none
_refine_ls_goodness_of_fit_ref 0.8816
_refine_ls_hydrogen_treatment refxyz
_refine_ls_matrix_type full
_refine_ls_number_parameters 607
_refine_ls_number_reflns 4104
_refine_ls_number_restraints 61
_refine_ls_R_factor_all 0.0423
_refine_ls_R_factor_gt 0.0316
_refine_ls_shift/su_max 0.038298
_refine_ls_structure_factor_coef Fsqd
_refine_ls_weighting_details
;
 Method= Modified Sheldrick 
 w=1/[\s^2^(F^2^) + ( 0.05P)^2^ + 1.28P] 
 ,where P=(max(Fo^2^,0) + 2Fc^2^)/3 
;
_refine_ls_weighting_scheme calc
_refine_ls_wR_factor_all 0.0733
_refine_ls_wR_factor_gt 0.0694
_refine_ls_wR_factor_ref 0.0733
_reflns_limit_h_max 15
_reflns_limit_h_min -15
_reflns_limit_k_max 22
_reflns_limit_k_min 0
_reflns_limit_l_max 22
_reflns_limit_l_min 0
_reflns_number_gt 3377
_reflns_number_total 4113
_reflns_threshold_expression I>2.0\s(I)
_oxford_diffrn_Wilson_B_factor 3.68
_oxford_diffrn_Wilson_scale 8.16
_oxford_refine_ls_scale 0.3513(3)
_oxford_structure_analysis_title '3281409 web0602'
_cod_data_source_file ja0634268si20060516_092559.cif
_cod_data_source_block web0602
_cod_original_sg_symbol_H-M 'C 1 c 1 '
_cod_database_code 4110734

loop_
_symmetry_equiv_pos_as_xyz
x,y,z
x+1/2,y+1/2,z
x,-y,z+1/2
x+1/2,-y+1/2,z+1/2

loop_
_atom_site_label
_atom_site_type_symbol
_atom_site_fract_x
_atom_site_fract_y
_atom_site_fract_z
_atom_site_U_iso_or_equiv
_atom_site_occupancy
_atom_site_adp_type
_atom_site_refinement_flags_posn
F102 F 0.09321(14) 0.66485(9) 0.33427(9) 0.0489 1.0000 Uani .
F103 F -0.00144(16) 0.64108(11) 0.18820(10) 0.0600 1.0000 Uani .
F104 F 0.07215(15) 0.52693(11) 0.10173(9) 0.0562 1.0000 Uani .
F105 F 0.24729(15) 0.43652(10) 0.16726(9) 0.0517 1.0000 Uani .
F106 F 0.34485(13) 0.45922(9) 0.31330(9) 0.0459 1.0000 Uani .
F202 F 0.15873(14) 0.42113(9) 0.39293(10) 0.0513 1.0000 Uani .
F203 F 0.16846(17) 0.30442(10) 0.48916(13) 0.0665 1.0000 Uani .
F204 F 0.31250(18) 0.30448(12) 0.62722(12) 0.0711 1.0000 Uani .
F205 F 0.44988(16) 0.42782(12) 0.66491(10) 0.0619 1.0000 Uani .
F206 F 0.44446(13) 0.54608(9) 0.56820(9) 0.0449 1.0000 Uani .
F302 F 0.53120(13) 0.49623(8) 0.43591(9) 0.0426 1.0000 Uani .
F303 F 0.71073(15) 0.55768(11) 0.38770(12) 0.0573 1.0000 Uani .
F304 F 0.70118(17) 0.69944(12) 0.32283(13) 0.0717 1.0000 Uani .
F305 F 0.50263(18) 0.77965(11) 0.30803(12) 0.0666 1.0000 Uani .
F306 F 0.32140(14) 0.72061(9) 0.35751(10) 0.0511 1.0000 Uani .
F402 F 0.39924(13) 0.70280(9) 0.52790(10) 0.0453 1.0000 Uani .
F403 F 0.29747(15) 0.77788(9) 0.62940(9) 0.0511 1.0000 Uani .
F404 F 0.07569(17) 0.75258(12) 0.63935(11) 0.0670 1.0000 Uani .
F405 F -0.04063(15) 0.64391(13) 0.54679(11) 0.0648 1.0000 Uani .
F406 F 0.06188(13) 0.56186(9) 0.44904(10) 0.0487 1.0000 Uani .
O1 O 0.1703(2) 0.86258(13) 0.49917(12) 0.0582 1.0000 Uani .
O2 O 0.16612(16) 0.90667(12) 0.20085(10) 0.0466 1.0000 Uani .
C1 C 0.1780(2) 0.88864(15) 0.27335(14) 0.0372 1.0000 Uani .
C2 C 0.0786(2) 0.85155(15) 0.29534(15) 0.0385 1.0000 Uani D
C3 C 0.0756(2) 0.84090(15) 0.37242(16) 0.0411 1.0000 Uani D
C4 C 0.1756(3) 0.86386(15) 0.42978(15) 0.0430 1.0000 Uani .
C5 C 0.2819(2) 0.88997(15) 0.40274(16) 0.0429 1.0000 Uani D
C6 C 0.2816(2) 0.90412(14) 0.32586(15) 0.0407 1.0000 Uani D
C7 C 0.3813(2) 0.93645(18) 0.29320(18) 0.0487 1.0000 Uani D
C8 C 0.3702(2) 0.9219(2) 0.20604(18) 0.0525 1.0000 Uani D
C9 C 0.2563(2) 0.9481(2) 0.16383(18) 0.0532 1.0000 Uani D
C10 C -0.0147(3) 0.8304(2) 0.23097(17) 0.0509 1.0000 Uani D
C11 C -0.0239(3) 0.80941(19) 0.40453(19) 0.0529 1.0000 Uani D
C12 C 0.3835(3) 0.9024(2) 0.46325(19) 0.0603 1.0000 Uani D
C13 C 0.2328(3) 0.9205(3) 0.07988(19) 0.0772 1.0000 Uani D
C14 C 0.2339(3) 1.0324(2) 0.1725(2) 0.0722 1.0000 Uani D
C101 C 0.2226(2) 0.56081(14) 0.33385(14) 0.0357 1.0000 Uani .
C102 C 0.1347(2) 0.60581(15) 0.29679(15) 0.0390 1.0000 Uani .
C103 C 0.0848(2) 0.59524(16) 0.22024(16) 0.0430 1.0000 Uani .
C104 C 0.1214(2) 0.53847(16) 0.17635(14) 0.0417 1.0000 Uani .
C105 C 0.2093(2) 0.49285(15) 0.20934(15) 0.0400 1.0000 Uani .
C106 C 0.2572(2) 0.50571(14) 0.28538(14) 0.0366 1.0000 Uani .
C201 C 0.3040(2) 0.49059(14) 0.47334(14) 0.0365 1.0000 Uani .
C202 C 0.2361(2) 0.42634(15) 0.45893(15) 0.0404 1.0000 Uani .
C203 C 0.2382(2) 0.36406(16) 0.50803(18) 0.0470 1.0000 Uani .
C204 C 0.3106(3) 0.36377(17) 0.57779(18) 0.0503 1.0000 Uani .
C205 C 0.3803(2) 0.42569(18) 0.59590(16) 0.0463 1.0000 Uani .
C206 C 0.3752(2) 0.48646(15) 0.54484(15) 0.0375 1.0000 Uani .
C301 C 0.4158(2) 0.60562(14) 0.40153(14) 0.0345 1.0000 Uani .
C302 C 0.5186(2) 0.56774(14) 0.40543(15) 0.0372 1.0000 Uani .
C303 C 0.6129(2) 0.59783(17) 0.38037(16) 0.0438 1.0000 Uani .
C304 C 0.6095(3) 0.66930(18) 0.34761(18) 0.0495 1.0000 Uani .
C305 C 0.5093(3) 0.70947(16) 0.34036(17) 0.0473 1.0000 Uani .
C306 C 0.4175(2) 0.67730(15) 0.36700(15) 0.0397 1.0000 Uani .
C401 C 0.2351(2) 0.62884(14) 0.48065(14) 0.0348 1.0000 Uani .
C402 C 0.2896(2) 0.68460(14) 0.52952(14) 0.0368 1.0000 Uani .
C403 C 0.2388(2) 0.72523(15) 0.58359(15) 0.0400 1.0000 Uani .
C404 C 0.1274(3) 0.71208(17) 0.58922(15) 0.0450 1.0000 Uani .
C405 C 0.0698(2) 0.65762(18) 0.54272(16) 0.0446 1.0000 Uani .
C406 C 0.1238(2) 0.61703(15) 0.49099(15) 0.0391 1.0000 Uani .
B1 B 0.2946(2) 0.57163(16) 0.42271(16) 0.0343 1.0000 Uani .
H71 H 0.383(2) 0.9919(11) 0.3035(13) 0.0557 1.0000 Uiso D
H72 H 0.4504(16) 0.9130(13) 0.3192(12) 0.0557 1.0000 Uiso D
H81 H 0.4287(17) 0.9500(13) 0.1851(12) 0.0600 1.0000 Uiso D
H82 H 0.380(2) 0.8668(11) 0.1971(13) 0.0600 1.0000 Uiso D
H101 H -0.0728(18) 0.8018(14) 0.2500(13) 0.0585 1.0000 Uiso D
H102 H -0.0467(19) 0.8758(11) 0.2062(13) 0.0585 1.0000 Uiso D
H103 H 0.0166(19) 0.8011(13) 0.1922(13) 0.0585 1.0000 Uiso D
H111 H -0.031(2) 0.8322(14) 0.4528(12) 0.0622 1.0000 Uiso D
H112 H -0.0905(17) 0.8168(15) 0.3693(12) 0.0622 1.0000 Uiso D
H113 H -0.017(2) 0.7558(11) 0.4121(15) 0.0622 1.0000 Uiso D
H121 H 0.368(2) 0.8933(15) 0.5146(11) 0.0671 1.0000 Uiso D
H122 H 0.411(2) 0.9543(11) 0.4606(14) 0.0671 1.0000 Uiso D
H123 H 0.4423(18) 0.8693(14) 0.4537(14) 0.0671 1.0000 Uiso D
H131 H 0.285(2) 0.9460(16) 0.0499(14) 0.0909 1.0000 Uiso D
H132 H 0.1565(18) 0.9322(17) 0.0577(14) 0.0909 1.0000 Uiso D
H133 H 0.243(3) 0.8653(11) 0.0775(15) 0.0909 1.0000 Uiso D
H141 H 0.294(2) 1.0609(13) 0.1535(17) 0.0857 1.0000 Uiso D
H142 H 0.233(3) 1.0452(14) 0.2262(12) 0.0857 1.0000 Uiso D
H143 H 0.1621(19) 1.0467(14) 0.1412(15) 0.0857 1.0000 Uiso D

loop_
_atom_site_aniso_label
_atom_site_aniso_U_11
_atom_site_aniso_U_22
_atom_site_aniso_U_33
_atom_site_aniso_U_23
_atom_site_aniso_U_13
_atom_site_aniso_U_12
F102 0.0559(9) 0.0415(8) 0.0452(8) -0.0065(7) -0.0051(7) 0.0186(7)
F103 0.0590(10) 0.0620(11) 0.0510(9) 0.0016(8) -0.0171(8) 0.0230(9)
F104 0.0618(10) 0.0662(11) 0.0344(8) -0.0045(7) -0.0130(7) 0.0031(9)
F105 0.0615(10) 0.0514(10) 0.0400(8) -0.0151(7) -0.0001(7) 0.0082(8)
F106 0.0491(9) 0.0423(8) 0.0422(8) -0.0068(6) -0.0063(7) 0.0161(7)
F202 0.0520(9) 0.0427(9) 0.0531(9) -0.0015(7) -0.0111(7) -0.0095(7)
F203 0.0691(12) 0.0438(10) 0.0834(13) 0.0075(9) 0.0015(10) -0.0174(9)
F204 0.0753(13) 0.0606(12) 0.0765(12) 0.0347(10) 0.0088(10) 0.0012(10)
F205 0.0578(10) 0.0787(13) 0.0442(9) 0.0190(9) -0.0081(8) 0.0039(9)
F206 0.0444(8) 0.0471(9) 0.0389(8) -0.0030(7) -0.0067(6) -0.0035(7)
F302 0.0458(8) 0.0326(7) 0.0484(8) 0.0025(6) 0.0033(6) 0.0090(6)
F303 0.0452(9) 0.0589(11) 0.0701(11) 0.0029(9) 0.0158(8) 0.0138(8)
F304 0.0622(12) 0.0694(13) 0.0904(14) 0.0152(10) 0.0341(10) -0.0034(10)
F305 0.0789(13) 0.0448(10) 0.0794(13) 0.0213(9) 0.0228(10) 0.0045(9)
F306 0.0530(9) 0.0375(8) 0.0620(10) 0.0084(7) 0.0063(8) 0.0120(7)
F402 0.0405(8) 0.0457(9) 0.0478(8) -0.0111(7) 0.0009(6) -0.0027(7)
F403 0.0672(11) 0.0430(9) 0.0386(8) -0.0115(7) -0.0065(7) 0.0064(8)
F404 0.0744(12) 0.0795(13) 0.0506(10) -0.0137(9) 0.0210(9) 0.0173(10)
F405 0.0459(9) 0.0855(14) 0.0664(11) -0.0003(10) 0.0199(8) -0.0035(9)
F406 0.0426(8) 0.0473(9) 0.0538(9) -0.0050(7) -0.0001(7) -0.0088(7)
O1 0.0840(15) 0.0538(12) 0.0355(10) 0.0055(9) 0.0046(10) 0.0130(11)
O2 0.0397(10) 0.0619(12) 0.0367(10) 0.0083(9) 0.0010(8) 0.0092(9)
C1 0.0430(13) 0.0344(13) 0.0336(12) 0.0011(10) 0.0034(10) 0.0097(11)
C2 0.0417(13) 0.0340(13) 0.0383(13) -0.0015(10) 0.0017(10) 0.0045(11)
C3 0.0498(15) 0.0298(12) 0.0438(14) 0.0020(11) 0.0075(11) 0.0089(11)
C4 0.0598(17) 0.0316(13) 0.0359(13) 0.0013(10) 0.0018(11) 0.0118(12)
C5 0.0523(15) 0.0336(13) 0.0395(13) -0.0043(11) -0.0042(11) 0.0060(12)
C6 0.0462(14) 0.0325(13) 0.0400(13) -0.0011(10) -0.0039(11) 0.0068(11)
C7 0.0408(14) 0.0499(17) 0.0526(16) 0.0007(13) -0.0022(12) 0.0021(12)
C8 0.0391(15) 0.066(2) 0.0511(16) 0.0077(14) 0.0040(12) 0.0083(14)
C9 0.0389(14) 0.078(2) 0.0445(15) 0.0190(14) 0.0114(12) 0.0075(14)
C10 0.0467(16) 0.0561(18) 0.0466(15) -0.0037(13) -0.0032(12) -0.0039(13)
C11 0.0590(18) 0.0485(17) 0.0536(16) 0.0081(13) 0.0158(14) 0.0095(14)
C12 0.067(2) 0.064(2) 0.0438(15) -0.0023(15) -0.0124(14) -0.0006(17)
C13 0.0493(18) 0.143(4) 0.0392(16) 0.014(2) 0.0047(13) 0.020(2)
C14 0.063(2) 0.072(2) 0.085(2) 0.038(2) 0.0208(19) 0.0172(18)
C101 0.0379(13) 0.0328(12) 0.0344(12) -0.0009(10) -0.0009(10) 0.0009(10)
C102 0.0446(14) 0.0339(13) 0.0361(12) -0.0012(10) -0.0013(10) 0.0073(11)
C103 0.0417(14) 0.0408(14) 0.0425(14) 0.0035(11) -0.0068(11) 0.0062(11)
C104 0.0465(15) 0.0456(15) 0.0297(12) -0.0008(10) -0.0046(10) -0.0016(12)
C105 0.0464(14) 0.0375(13) 0.0352(12) -0.0071(11) 0.0035(10) -0.0013(11)
C106 0.0369(13) 0.0325(12) 0.0373(12) 0.0000(10) -0.0047(10) 0.0069(10)
C201 0.0376(13) 0.0329(12) 0.0377(13) -0.0020(10) 0.0012(10) 0.0033(10)
C202 0.0396(13) 0.0382(14) 0.0410(13) -0.0025(11) -0.0013(11) 0.0020(11)
C203 0.0453(15) 0.0355(14) 0.0601(17) 0.0036(13) 0.0082(13) -0.0019(12)
C204 0.0508(16) 0.0451(16) 0.0556(17) 0.0178(13) 0.0096(13) 0.0057(13)
C205 0.0417(14) 0.0557(17) 0.0403(14) 0.0075(12) 0.0024(11) 0.0087(13)
C206 0.0366(12) 0.0349(13) 0.0397(13) -0.0010(10) 0.0012(10) 0.0024(10)
C301 0.0394(13) 0.0298(12) 0.0325(11) -0.0033(9) 0.0000(10) 0.0033(10)
C302 0.0461(14) 0.0308(13) 0.0331(12) -0.0010(9) 0.0015(10) 0.0024(11)
C303 0.0429(15) 0.0446(15) 0.0445(14) -0.0036(12) 0.0081(12) 0.0085(12)
C304 0.0507(16) 0.0484(17) 0.0521(16) -0.0001(13) 0.0161(13) -0.0038(13)
C305 0.0606(17) 0.0341(14) 0.0477(15) 0.0061(12) 0.0104(13) 0.0039(13)
C306 0.0422(14) 0.0358(14) 0.0399(13) -0.0009(10) 0.0026(11) 0.0071(11)
C401 0.0373(13) 0.0309(12) 0.0341(11) -0.0003(10) -0.0012(10) 0.0044(10)
C402 0.0377(13) 0.0356(13) 0.0352(12) 0.0016(10) -0.0007(10) 0.0025(11)
C403 0.0519(15) 0.0350(13) 0.0306(11) -0.0003(10) -0.0018(10) 0.0022(11)
C404 0.0553(16) 0.0480(16) 0.0327(12) 0.0011(11) 0.0096(11) 0.0127(13)
C405 0.0400(14) 0.0548(16) 0.0397(14) 0.0083(12) 0.0082(11) 0.0036(12)
C406 0.0426(14) 0.0370(13) 0.0356(12) -0.0005(10) -0.0003(10) -0.0003(11)
B1 0.0364(14) 0.0311(14) 0.0329(13) -0.0020(11) -0.0029(11) 0.0036(11)

loop_
_atom_type_symbol
_atom_type_scat_dispersion_real
_atom_type_scat_dispersion_imag
_atom_type_scat_Cromer_Mann_a1
_atom_type_scat_Cromer_Mann_b1
_atom_type_scat_Cromer_Mann_a2
_atom_type_scat_Cromer_Mann_b2
_atom_type_scat_Cromer_Mann_a3
_atom_type_scat_Cromer_Mann_b3
_atom_type_scat_Cromer_Mann_a4
_atom_type_scat_Cromer_Mann_b4
_atom_type_scat_Cromer_Mann_c
_atom_type_scat_source
C 0.0033 0.0016 2.3100 20.8439 1.0200 10.2075 1.5886 0.5687 0.8650 51.6512 0.2156 'International Tables Vol C 4.2.6.8 and 6.1.1.4'
H 0.0000 0.0000 0.4930 10.5109 0.3229 26.1257 0.1402 3.1424 0.0408 57.7998 0.0030 'International Tables Vol C 4.2.6.8 and 6.1.1.4'
B 0.0013 0.0007 2.0545 23.2185 1.3326 1.0210 1.0979 60.3498 0.7068 0.1403 -0.1932 'International Tables Vol C 4.2.6.8 and 6.1.1.4'
F 0.0171 0.0103 3.5392 10.2825 2.6412 4.2944 1.5170 0.2615 1.0243 26.1476 0.2776 'International Tables Vol C 4.2.6.8 and 6.1.1.4'
O 0.0106 0.0060 3.0485 13.2771 2.2868 5.7011 1.5463 0.3239 0.8670 32.9089 0.2508 'International Tables Vol C 4.2.6.8 and 6.1.1.4'

loop_
_geom_angle_atom_site_label_1
_geom_angle_atom_site_label_2
_geom_angle_atom_site_label_3
_geom_angle
_geom_angle_publ_flag
C1 O2 C9 123.5(2) yes
O2 C1 C2 113.2(2) yes
O2 C1 C6 121.8(2) yes
C2 C1 C6 125.0(2) yes
C1 C2 C3 117.7(2) yes
C1 C2 C10 117.4(2) yes
C3 C2 C10 124.9(3) yes
C2 C3 C4 118.8(3) yes
C2 C3 C11 124.1(3) yes
C4 C3 C11 117.1(2) yes
C3 C4 O1 119.9(3) yes
C3 C4 C5 120.6(2) yes
O1 C4 C5 119.5(3) yes
C4 C5 C6 119.4(2) yes
C4 C5 C12 117.7(3) yes
C6 C5 C12 122.9(3) yes
C1 C6 C5 117.2(3) yes
C1 C6 C7 119.0(2) yes
C5 C6 C7 123.7(2) yes
C6 C7 C8 110.9(2) yes
C6 C7 H71 107.2(13) no
C8 C7 H71 110.0(13) no
C6 C7 H72 109.4(13) no
C8 C7 H72 109.3(13) no
H71 C7 H72 110.0(15) no
C7 C8 C9 111.4(2) yes
C7 C8 H81 109.2(13) no
C9 C8 H81 108.2(13) no
C7 C8 H82 109.0(13) no
C9 C8 H82 109.7(13) no
H81 C8 H82 109.3(15) no
O2 C9 C8 107.2(2) yes
O2 C9 C13 102.3(3) yes
C8 C9 C13 112.8(3) yes
O2 C9 C14 106.0(2) yes
C8 C9 C14 114.0(3) yes
C13 C9 C14 113.3(3) yes
C2 C10 H101 111.8(14) no
C2 C10 H102 109.4(14) no
H101 C10 H102 109.2(15) no
C2 C10 H103 109.0(14) no
H101 C10 H103 109.9(16) no
H102 C10 H103 107.5(16) no
C3 C11 H111 111.1(14) no
C3 C11 H112 110.6(14) no
H111 C11 H112 109.8(16) no
C3 C11 H113 110.8(14) no
H111 C11 H113 108.3(16) no
H112 C11 H113 106.1(16) no
C5 C12 H121 112.1(14) no
C5 C12 H122 110.5(14) no
H121 C12 H122 108.5(16) no
C5 C12 H123 109.6(14) no
H121 C12 H123 108.6(16) no
H122 C12 H123 107.4(16) no
C9 C13 H131 108.9(15) no
C9 C13 H132 110.0(15) no
H131 C13 H132 109.7(16) no
C9 C13 H133 110.4(15) no
H131 C13 H133 109.7(16) no
H132 C13 H133 108.0(17) no
C9 C14 H141 108.5(15) no
C9 C14 H142 110.6(15) no
H141 C14 H142 109.1(16) no
C9 C14 H143 110.4(15) no
H141 C14 H143 108.2(16) no
H142 C14 H143 109.9(16) no
C102 C101 C106 112.9(2) yes
C102 C101 B1 127.9(2) yes
C106 C101 B1 118.9(2) yes
F102 C102 C101 121.1(2) yes
F102 C102 C103 115.3(2) yes
C101 C102 C103 123.6(2) yes
F103 C103 C102 120.3(2) yes
F103 C103 C104 119.4(2) yes
C102 C103 C104 120.3(2) yes
F104 C104 C103 120.8(2) yes
F104 C104 C105 120.4(2) yes
C103 C104 C105 118.8(2) yes
F105 C105 C104 120.0(2) yes
F105 C105 C106 120.9(2) yes
C104 C105 C106 119.0(2) yes
F106 C106 C101 119.2(2) yes
F106 C106 C105 115.5(2) yes
C101 C106 C105 125.3(2) yes
C202 C201 C206 112.3(2) yes
C202 C201 B1 127.3(2) yes
C206 C201 B1 119.8(2) yes
F202 C202 C201 120.7(2) yes
F202 C202 C203 114.3(2) yes
C201 C202 C203 125.0(2) yes
F203 C203 C202 120.7(2) yes
F203 C203 C204 119.6(3) yes
C202 C203 C204 119.7(3) yes
F204 C204 C203 120.7(3) yes
F204 C204 C205 120.8(3) yes
C203 C204 C205 118.5(3) yes
F205 C205 C204 119.7(3) yes
F205 C205 C206 120.6(3) yes
C204 C205 C206 119.7(3) yes
F206 C206 C201 119.2(2) yes
F206 C206 C205 115.9(2) yes
C201 C206 C205 124.9(3) yes
C302 C301 C306 112.4(2) yes
C302 C301 B1 127.9(2) yes
C306 C301 B1 119.3(2) yes
F302 C302 C301 120.3(2) yes
F302 C302 C303 115.3(2) yes
C301 C302 C303 124.4(2) yes
F303 C303 C302 120.7(2) yes
F303 C303 C304 118.9(3) yes
C302 C303 C304 120.4(2) yes
F304 C304 C303 121.0(3) yes
F304 C304 C305 120.7(3) yes
C303 C304 C305 118.3(3) yes
F305 C305 C304 119.9(3) yes
F305 C305 C306 120.9(3) yes
C304 C305 C306 119.2(2) yes
F306 C306 C301 119.0(2) yes
F306 C306 C305 115.6(2) yes
C301 C306 C305 125.3(2) yes
C402 C401 C406 113.4(2) yes
C402 C401 B1 126.3(2) yes
C406 C401 B1 119.9(2) yes
F402 C402 C401 121.2(2) yes
F402 C402 C403 114.7(2) yes
C401 C402 C403 124.0(2) yes
C402 C403 F403 120.5(2) yes
C402 C403 C404 119.5(2) yes
F403 C403 C404 120.0(2) yes
F404 C404 C403 120.4(3) yes
F404 C404 C405 120.7(3) yes
C403 C404 C405 118.9(2) yes
F405 C405 C404 120.1(3) yes
F405 C405 C406 120.0(3) yes
C404 C405 C406 120.0(3) yes
F406 C406 C401 119.5(2) yes
F406 C406 C405 116.3(2) yes
C401 C406 C405 124.2(2) yes
C201 B1 C301 115.6(2) yes
C201 B1 C101 112.1(2) yes
C301 B1 C101 100.54(19) yes
C201 B1 C401 101.34(19) yes
C301 B1 C401 112.8(2) yes
C101 B1 C401 115.0(2) yes

loop_
_geom_bond_atom_site_label_1
_geom_bond_atom_site_label_2
_geom_bond_distance
_geom_bond_publ_flag
F102 C102 1.354(3) yes
F103 C103 1.356(3) yes
F104 C104 1.352(3) yes
F105 C105 1.346(3) yes
F106 C106 1.356(3) yes
F202 C202 1.360(3) yes
F203 C203 1.345(3) yes
F204 C204 1.343(3) yes
F205 C205 1.349(3) yes
F206 C206 1.355(3) yes
F302 C302 1.358(3) yes
F303 C303 1.353(3) yes
F304 C304 1.345(4) yes
F305 C305 1.347(3) yes
F306 C306 1.365(3) yes
F402 C402 1.353(3) yes
F403 C403 1.342(3) yes
F404 C404 1.343(3) yes
F405 C405 1.354(3) yes
F406 C406 1.358(3) yes
O1 C4 1.214(3) yes
O2 C1 1.282(3) yes
O2 C9 1.520(4) yes
C1 C2 1.455(4) yes
C1 C6 1.447(4) yes
C2 C3 1.355(4) yes
C2 C10 1.499(4) yes
C3 C4 1.488(4) yes
C3 C11 1.493(4) yes
C4 C5 1.491(4) yes
C5 C6 1.355(4) yes
C5 C12 1.495(4) yes
C6 C7 1.505(4) yes
C7 C8 1.518(4) yes
C7 H71 0.986(18) no
C7 H72 0.971(17) no
C8 C9 1.515(4) yes
C8 H81 0.968(18) no
C8 H82 0.986(18) no
C9 C13 1.518(5) yes
C9 C14 1.511(5) yes
C10 H101 0.955(18) no
C10 H102 0.954(18) no
C10 H103 0.965(18) no
C11 H111 0.943(18) no
C11 H112 0.936(18) no
C11 H113 0.950(18) no
C12 H121 0.951(18) no
C12 H122 0.970(18) no
C12 H123 0.944(18) no
C13 H131 0.980(18) no
C13 H132 0.957(18) no
C13 H133 0.975(18) no
C14 H141 0.969(18) no
C14 H142 0.960(18) no
C14 H143 0.975(18) no
C101 C102 1.390(4) yes
C101 C106 1.383(4) yes
C101 B1 1.656(4) yes
C102 C103 1.382(4) yes
C103 C104 1.363(4) yes
C104 C105 1.373(4) yes
C105 C106 1.373(3) yes
C201 C202 1.387(4) yes
C201 C206 1.394(3) yes
C201 B1 1.662(4) yes
C202 C203 1.380(4) yes
C203 C204 1.375(4) yes
C204 C205 1.374(4) yes
C205 C206 1.379(4) yes
C301 C302 1.388(4) yes
C301 C306 1.391(4) yes
C301 B1 1.659(4) yes
C302 C303 1.374(4) yes
C303 C304 1.371(4) yes
C304 C305 1.378(4) yes
C305 C306 1.374(4) yes
C401 C402 1.388(3) yes
C401 C406 1.386(4) yes
C401 B1 1.653(4) yes
C402 C403 1.388(4) yes
C403 C404 1.370(4) yes
C404 C405 1.365(4) yes
C405 C406 1.379(4) yes

loop_
_geom_contact_atom_site_label_1
_geom_contact_atom_site_label_2
_geom_contact_distance
_geom_contact_site_symmetry_2
_geom_contact_publ_flag
F102 C3 3.164(3) . no
F102 C11 3.219(4) . no
F102 C2 3.335(3) . no
F102 C10 3.543(4) . no
F103 F403 2.843(2) 4_464 no
F103 C10 3.404(4) . no
F104 F406 3.055(2) 3_564 no
F104 C12 3.275(4) 4_464 no
F104 C406 3.282(3) 3_564 no
F104 C203 3.346(3) 3_564 no
F104 F405 3.357(3) 3_564 no
F104 C405 3.386(4) 3_564 no
F104 C202 3.480(3) 3_564 no
F104 C204 3.510(4) 3_564 no
F105 C206 3.106(3) 3_564 no
F105 F206 3.135(2) 3_564 no
F105 C404 3.171(3) 3_564 no
F105 C403 3.175(3) 3_564 no
F105 C205 3.236(4) 3_564 no
F105 C405 3.237(3) 3_564 no
F105 C402 3.288(3) 3_564 no
F105 C406 3.319(3) 3_564 no
F105 F205 3.396(3) 3_564 no
F105 C401 3.412(3) 3_564 no
F105 C10 3.436(4) 2_545 no
F106 C10 3.266(4) 2_545 no
F106 C11 3.328(4) 2_545 no
F106 C2 3.424(3) 2_545 no
F106 C3 3.476(3) 2_545 no
F202 F305 3.307(2) 2_445 no
F202 C7 3.509(3) 2_445 no
F203 C305 3.396(4) 2_445 no
F203 C304 3.402(4) 2_445 no
F203 F305 3.475(3) 2_445 no
F203 F304 3.490(3) 2_445 no
F204 F404 3.251(3) 2_545 no
F205 C105 3.386(3) 3_565 no
F205 C14 3.449(4) 4_565 no
F205 F404 3.473(3) 2_545 no
F205 C106 3.533(3) 3_565 no
F206 O2 3.337(2) 4_565 no
F206 C13 3.472(4) 4_565 no
F206 C10 3.528(4) 4_565 no
F302 C4 2.900(3) 2_545 no
F302 O1 2.980(3) 2_545 no
F302 C3 3.010(3) 2_545 no
F302 C11 3.362(4) 2_545 no
F302 C13 3.510(4) 4_565 no
F303 C5 3.056(3) 2_545 no
F303 C6 3.060(3) 2_545 no
F303 C13 3.323(4) 4_565 no
F303 C4 3.508(3) 2_545 no
F303 C7 3.515(4) 2_545 no
F303 C12 3.541(4) 2_545 no
F303 C1 3.549(3) 2_545 no
F304 F404 3.408(3) 4_564 no
F305 C7 3.096(4) . no
F305 F404 3.226(3) 4_564 no
F305 C8 3.312(4) . no
F305 C6 3.474(3) . no
F306 C5 3.120(3) . no
F306 C6 3.280(3) . no
F306 C4 3.399(4) . no
F306 C1 3.598(3) . no
F402 C10 3.560(3) 4_565 no
F403 O1 2.925(3) . no
F403 C10 3.244(4) 4_565 no
F403 C14 3.511(4) 3_575 no
F404 O1 3.424(3) . no
F405 C13 3.068(4) 4_465 no
F405 C8 3.313(4) 4_465 no
F406 C12 3.543(4) 2_445 no
O1 C403 2.867(3) . no
O1 C404 3.143(4) . no
O1 C402 3.432(3) . no
O1 C14 3.504(4) 3_575 no
C4 C403 3.598(4) . no
C13 C303 3.550(4) 4_464 no
C104 C204 3.484(4) 3_564 no
C105 C205 3.362(4) 3_564 no

loop_
_geom_torsion_atom_site_label_1
_geom_torsion_atom_site_label_2
_geom_torsion_atom_site_label_3
_geom_torsion_atom_site_label_4
_geom_torsion
_geom_torsion_publ_flag
F102 C102 C101 C106 -177.1(2) no
F102 C102 C101 B1 -3.5(4) no
F102 C102 C103 F103 -1.6(4) no
F102 C102 C103 C104 178.7(2) no
F103 C103 C102 C101 179.4(2) no
F103 C103 C104 F104 -0.6(4) no
F103 C103 C104 C105 179.5(2) no
F104 C104 C103 C102 179.1(2) no
F104 C104 C105 F105 0.3(4) no
F104 C104 C105 C106 -179.7(2) no
F105 C105 C104 C103 -179.8(2) no
F105 C105 C106 F106 1.2(4) no
F105 C105 C106 C101 -178.4(2) no
F106 C106 C101 C102 178.0(2) no
F106 C106 C101 B1 3.7(3) no
F106 C106 C105 C104 -178.8(2) no
F202 C202 C201 C206 178.1(2) no
F202 C202 C201 B1 7.5(4) no
F202 C202 C203 F203 0.5(4) no
F202 C202 C203 C204 -178.0(3) no
F203 C203 C202 C201 179.6(3) no
F203 C203 C204 F204 0.1(5) no
F203 C203 C204 C205 -179.5(3) no
F204 C204 C203 C202 178.6(3) no
F204 C204 C205 F205 -1.4(5) no
F204 C204 C205 C206 -178.8(3) no
F205 C205 C204 C203 178.2(3) no
F205 C205 C206 F206 0.9(4) no
F205 C205 C206 C201 -178.2(2) no
F206 C206 C201 C202 -178.1(2) no
F206 C206 C201 B1 -6.8(4) no
F206 C206 C205 C204 178.2(3) no
F302 C302 C301 C306 -178.6(2) no
F302 C302 C301 B1 -6.3(4) no
F302 C302 C303 F303 -1.0(4) no
F302 C302 C303 C304 179.1(2) no
F303 C303 C302 C301 178.7(2) no
F303 C303 C304 F304 0.2(4) no
F303 C303 C304 C305 179.9(3) no
F304 C304 C303 C302 -180.0(3) no
F304 C304 C305 F305 0.1(4) no
F304 C304 C305 C306 -179.4(3) no
F305 C305 C304 C303 -179.6(3) no
F305 C305 C306 F306 0.7(4) no
F305 C305 C306 C301 -179.7(2) no
F306 C306 C301 C302 178.5(2) no
F306 C306 C301 B1 5.5(3) no
F306 C306 C305 C304 -179.8(2) no
F402 C402 C401 C406 179.2(2) no
F402 C402 C401 B1 7.0(4) no
F402 C402 C403 F403 -0.0(3) no
F402 C402 C403 C404 179.0(2) no
F403 C403 C402 C401 179.4(2) no
F403 C403 C404 F404 1.2(4) no
F403 C403 C404 C405 -179.2(2) no
F404 C404 C403 C402 -177.8(2) no
F404 C404 C405 F405 0.0(4) no
F404 C404 C405 C406 179.4(2) no
F405 C405 C404 C403 -179.5(2) no
F405 C405 C406 F406 -3.1(4) no
F405 C405 C406 C401 177.6(2) no
F406 C406 C401 C402 -177.4(2) no
F406 C406 C401 B1 -4.7(3) no
F406 C406 C405 C404 177.5(2) no
O1 C4 C3 C2 172.1(3) no
O1 C4 C3 C11 -6.1(4) no
O1 C4 C5 C6 -168.6(3) no
O1 C4 C5 C12 9.0(4) no
O2 C1 C2 C3 -170.0(2) no
O2 C1 C2 C10 7.9(4) no
O2 C1 C6 C5 173.5(2) no
O2 C1 C6 C7 -5.0(4) no
O2 C9 C8 C7 -56.7(3) no
C1 O2 C9 C8 33.2(4) no
C1 O2 C9 C13 152.0(3) no
C1 O2 C9 C14 -89.0(3) no
C1 C2 C3 C4 -3.0(4) no
C1 C2 C3 C11 175.0(3) no
C1 C6 C5 C4 -3.4(4) no
C1 C6 C5 C12 179.2(3) no
C1 C6 C7 C8 -20.1(3) no
C2 C1 O2 C9 178.1(2) no
C2 C1 C6 C5 -7.0(4) no
C2 C1 C6 C7 174.5(3) no
C2 C3 C4 C5 -6.7(4) no
C3 C2 C1 C6 10.4(4) no
C3 C4 C5 C6 10.2(4) no
C3 C4 C5 C12 -172.2(3) no
C4 C3 C2 C10 179.2(3) no
C4 C5 C6 C7 175.1(2) no
C5 C4 C3 C11 175.1(3) no
C5 C6 C7 C8 161.5(3) no
C6 C1 O2 C9 -2.3(4) no
C6 C1 C2 C10 -171.6(3) no
C6 C7 C8 C9 51.6(3) no
C7 C6 C5 C12 -2.3(4) no
C7 C8 C9 C13 -168.6(3) no
C7 C8 C9 C14 60.3(4) no
C10 C2 C3 C11 -2.8(4) no
C101 C102 C103 C104 -0.3(4) no
C101 C106 C105 C104 1.6(4) no
C101 B1 C201 C202 -19.3(4) no
C101 B1 C201 C206 170.7(2) no
C101 B1 C301 C302 -105.6(3) no
C101 B1 C301 C306 66.2(3) no
C101 B1 C401 C402 -136.1(2) no
C101 B1 C401 C406 52.2(3) no
C102 C101 C106 C105 -2.5(4) no
C102 C101 B1 C201 131.2(3) no
C102 C101 B1 C301 -105.5(3) no
C102 C101 B1 C401 16.1(4) no
C102 C103 C104 C105 -0.8(4) no
C103 C102 C101 C106 1.8(4) no
C103 C102 C101 B1 175.4(2) no
C103 C104 C105 C106 0.2(4) no
C105 C106 C101 B1 -176.7(2) no
C106 C101 B1 C201 -55.6(3) no
C106 C101 B1 C301 67.8(3) no
C106 C101 B1 C401 -170.7(2) no
C201 C202 C203 C204 1.1(4) no
C201 C206 C205 C204 -0.8(4) no
C201 B1 C301 C302 15.3(4) no
C201 B1 C301 C306 -172.9(2) no
C201 B1 C401 C402 102.7(3) no
C201 B1 C401 C406 -69.0(3) no
C202 C201 C206 C205 0.9(4) no
C202 C201 B1 C301 -133.8(3) no
C202 C201 B1 C401 103.9(3) no
C202 C203 C204 C205 -0.9(5) no
C203 C202 C201 C206 -1.0(4) no
C203 C202 C201 B1 -171.6(3) no
C203 C204 C205 C206 0.8(5) no
C205 C206 C201 B1 172.2(2) no
C206 C201 B1 C301 56.3(3) no
C206 C201 B1 C401 -66.1(3) no
C301 C302 C303 C304 -1.2(4) no
C301 C306 C305 C304 -0.2(4) no
C301 B1 C401 C402 -21.5(3) no
C301 B1 C401 C406 166.8(2) no
C302 C301 C306 C305 -1.1(4) no
C302 C301 B1 C401 131.3(3) no
C302 C303 C304 C305 -0.3(4) no
C303 C302 C301 C306 1.8(4) no
C303 C302 C301 B1 174.0(2) no
C303 C304 C305 C306 0.9(4) no
C305 C306 C301 B1 -174.1(2) no
C306 C301 B1 C401 -56.9(3) no
C401 C402 C403 C404 -1.6(4) no
C401 C406 C405 C404 -1.8(4) no
C402 C401 C406 C405 1.9(4) no
C402 C403 C404 C405 1.7(4) no
C403 C402 C401 C406 -0.2(4) no
C403 C402 C401 B1 -172.3(2) no
C403 C404 C405 C406 -0.2(4) no
C405 C406 C401 B1 174.5(2) no

loop_
_cod_related_entry_id
_cod_related_entry_database
_cod_related_entry_code
1 ChemSpider 30660409
